data_2233284
loop_
_publ_author_name
'Zouihri, Hafid'
'Saadi, Mohamed'
'Jaber, Boujemaa'
'El Ammari, Lehcen'

_publ_section_title
;
 Silver diaquacobalt(II) <i>catena</i>-borodiphosphate(V) hydrate,
 (Ag~0.79~Co~0.11~)Co(H~2~O)~2~[BP~2~O~8~]&#x00B7;0.67H~2~O
;
_journal_coeditor_code RU2019
_journal_issue 1
_journal_name_full 'Acta Crystallographica Section E'
_journal_page_first i3
_journal_page_last i4
_journal_paper_doi 10.1107/S1600536811052020
_journal_volume 68
_journal_year 2012
_chemical_formula_iupac '(Ag0.79 Co0.11) Co (H2 O)2 [B P2 O8], 0.67H2 O'
_chemical_formula_structural '(Ag0.79 Co0.11) Co(H2O)2 B (PO4)2, 0.67(H2 O)'
_chemical_formula_sum 'Ag0.79 B Co1.11 H5.33 O10.67 P2'
_chemical_formula_weight 398.78
_chemical_name_systematic
;
Silver diaquacobalt(II) <i>catena</i>-borodiphosphate(V) hydrate
;
_space_group_IT_number 179
_symmetry_cell_setting hexagonal
_symmetry_space_group_name_Hall 'P 65 2 (0 0 1)'
_symmetry_space_group_name_H-M 'P 65 2 2'
_atom_sites_solution_hydrogens difmap
_atom_sites_solution_primary direct
_atom_sites_solution_secondary difmap
_audit_creation_method SHELXL-97
_cell_angle_alpha 90.00
_cell_angle_beta 90.00
_cell_angle_gamma 120.00
_cell_formula_units_Z 6
_cell_length_a 9.4321(11)
_cell_length_b 9.4321(11)
_cell_length_c 15.750(4)
_cell_measurement_reflns_used 974
_cell_measurement_temperature 296(2)
_cell_measurement_theta_max 27.90
_cell_measurement_theta_min 2.81
_cell_volume 1213.5(4)
_computing_cell_refinement 'SAINT (Bruker, 2005)'
_computing_data_collection 'APEX2 (Bruker, 2005)'
_computing_data_reduction 'SAINT (Bruker, 2005)'
_computing_molecular_graphics 'ORTEP-3 for Windows (Farrugia, 1997) and DIAMOND (Brandenburg, 2006)'
_computing_publication_material 'WinGX (Farrugia, 1999)'
_computing_structure_refinement 'SHELXL97 (Sheldrick, 2008)'
_computing_structure_solution 'SHELXS97 (Sheldrick, 2008)'
_diffrn_ambient_temperature 296(2)
_diffrn_measured_fraction_theta_full 0.998
_diffrn_measured_fraction_theta_max 0.998
_diffrn_measurement_device_type 'Bruker APEXII CCD detector'
_diffrn_measurement_method '\w and \f scans'
_diffrn_radiation_monochromator graphite
_diffrn_radiation_source 'fine-focus sealed tube'
_diffrn_radiation_type MoK\a
_diffrn_radiation_wavelength 0.71073
_diffrn_reflns_av_R_equivalents 0.0960
_diffrn_reflns_av_sigmaI/netI 0.0520
_diffrn_reflns_limit_h_max 11
_diffrn_reflns_limit_h_min -12
_diffrn_reflns_limit_k_max 12
_diffrn_reflns_limit_k_min -10
_diffrn_reflns_limit_l_max 20
_diffrn_reflns_limit_l_min -15
_diffrn_reflns_number 7995
_diffrn_reflns_theta_full 27.90
_diffrn_reflns_theta_max 27.90
_diffrn_reflns_theta_min 2.81
_exptl_absorpt_coefficient_mu 4.627
_exptl_absorpt_correction_T_max 0.630
_exptl_absorpt_correction_T_min 0.519
_exptl_absorpt_correction_type multi-scan
_exptl_absorpt_process_details '(SADABS; Sheldrick, 1999)'
_exptl_crystal_colour pink
_exptl_crystal_density_diffrn 3.274
_exptl_crystal_density_method 'not measured'
_exptl_crystal_description prism
_exptl_crystal_F_000 1155
_exptl_crystal_size_max 0.16
_exptl_crystal_size_mid 0.12
_exptl_crystal_size_min 0.10
_refine_diff_density_max 0.829
_refine_diff_density_min -0.542
_refine_ls_abs_structure_details 'Flack (1983), 340 Friedel pairs'
_refine_ls_abs_structure_Flack -0.05(5)
_refine_ls_extinction_method none
_refine_ls_goodness_of_fit_ref 1.067
_refine_ls_hydrogen_treatment constr
_refine_ls_matrix_type full
_refine_ls_number_parameters 77
_refine_ls_number_reflns 974
_refine_ls_number_restraints 1
_refine_ls_restrained_S_all 1.067
_refine_ls_R_factor_all 0.0629
_refine_ls_R_factor_gt 0.0402
_refine_ls_shift/su_max 0.000
_refine_ls_shift/su_mean 0.000
_refine_ls_structure_factor_coef Fsqd
_refine_ls_weighting_details 'calc w=1/[\s^2^(Fo^2^)+(0.0409P)^2^+1.3662P] where P=(Fo^2^+2Fc^2^)/3'
_refine_ls_weighting_scheme calc
_refine_ls_wR_factor_gt 0.0843
_refine_ls_wR_factor_ref 0.0930
_reflns_number_gt 748
_reflns_number_total 974
_reflns_threshold_expression I>2sigma(I)
_cod_data_source_file ru2019.cif
_cod_data_source_block I
_cod_original_sg_symbol_Hall 'P 65 2 ( 0 0 1)'
_cod_database_code 2233284
_cod_database_fobs_code 2233284

loop_
_symmetry_equiv_pos_as_xyz
'x, y, z'
'-x, -y, z+1/2'
'-y, -x, -z+1/6'
'y, x, -z+2/3'
'x-y, -y, -z'
'-x+y, y, -z+1/2'
'x, x-y, -z+5/6'
'-x, -x+y, -z+1/3'
'-y, x-y, z+2/3'
'y, -x+y, z+1/6'
'x-y, x, z+5/6'
'-x+y, -x, z+1/3'

loop_
_atom_site_type_symbol
_atom_site_label
_atom_site_fract_x
_atom_site_fract_y
_atom_site_fract_z
_atom_site_U_iso_or_equiv
_atom_site_adp_type
_atom_site_calc_flag
_atom_site_refinement_flags
_atom_site_occupancy
_atom_site_symmetry_multiplicity
Ag Ag1 0.18406(7) 0.81594(7) 1.0833 0.0491(4) Uani d SP 0.784(3) 2
Co Co1 0.18406(7) 0.81594(7) 1.0833 0.0491(4) Uani d SP 0.1082(16) 2
Co Co2 0.10332(14) 0.55166(7) 0.9167 0.0195(3) Uani d S 1 2
P P 0.16844(18) 0.77958(17) 0.75218(11) 0.0176(3) Uani d . 1 1
B B -0.1524(6) 0.6952(12) 0.7500 0.019(2) Uani d S 1 2
O O1 0.1357(6) 0.6203(5) 0.7906(2) 0.0224(11) Uani d . 1 1
O O2 0.3146(5) 0.9298(5) 0.7861(2) 0.0214(10) Uani d . 1 1
O O3 0.0203(5) 0.8048(5) 0.7667(3) 0.0195(10) Uani d . 1 1
O O4 0.1833(5) 0.7642(5) 0.6541(2) 0.0184(9) Uani d . 1 1
O O5 0.2914(5) 0.8033(5) 0.9461(3) 0.0263(11) Uani d . 1 1
H H5A 0.3808 0.8058 0.9599 0.039 Uiso d R 1 1
H H5B 0.3104 0.8472 0.8965 0.039 Uiso d R 1 1
O O6 0.1183(13) 1.0000 1.0000 0.099(6) Uani d SP 0.67 2
H H6A 0.2180 1.0790 0.9885 0.148 Uiso d PR 0.67 1

loop_
_atom_site_aniso_label
_atom_site_aniso_U_11
_atom_site_aniso_U_22
_atom_site_aniso_U_33
_atom_site_aniso_U_12
_atom_site_aniso_U_13
_atom_site_aniso_U_23
Ag1 0.0534(6) 0.0534(6) 0.0438(7) 0.0292(6) -0.0038(5) -0.0038(5)
Co1 0.0534(6) 0.0534(6) 0.0438(7) 0.0292(6) -0.0038(5) -0.0038(5)
Co2 0.0187(6) 0.0184(5) 0.0214(5) 0.0093(3) 0.000 0.0008(5)
P 0.0170(8) 0.0188(8) 0.0170(7) 0.0090(6) 0.0001(7) 0.0000(7)
B 0.021(4) 0.022(5) 0.014(4) 0.011(3) 0.004(4) 0.000
O1 0.028(3) 0.022(2) 0.018(2) 0.012(2) 0.0026(18) 0.0037(17)
O2 0.017(2) 0.020(2) 0.022(2) 0.006(2) -0.0012(17) 0.0000(18)
O3 0.014(2) 0.016(2) 0.027(2) 0.0063(18) -0.0020(17) -0.0056(18)
O4 0.019(2) 0.018(2) 0.019(2) 0.0094(19) -0.0011(16) 0.0008(16)
O5 0.022(2) 0.026(3) 0.027(2) 0.009(2) -0.0065(18) 0.0060(19)
O6 0.032(6) 0.075(11) 0.204(17) 0.038(6) -0.043(6) -0.085(12)

loop_
_atom_type_symbol
_atom_type_description
_atom_type_scat_dispersion_real
_atom_type_scat_dispersion_imag
_atom_type_scat_source
B B 0.0013 0.0007 'International Tables Vol C Tables 4.2.6.8 and 6.1.1.4'
O O 0.0106 0.0060 'International Tables Vol C Tables 4.2.6.8 and 6.1.1.4'
P P 0.1023 0.0942 'International Tables Vol C Tables 4.2.6.8 and 6.1.1.4'
Co Co 0.3494 0.9721 'International Tables Vol C Tables 4.2.6.8 and 6.1.1.4'
Ag Ag -0.8971 1.1015 'International Tables Vol C Tables 4.2.6.8 and 6.1.1.4'
H H 0.0000 0.0000 'International Tables Vol C Tables 4.2.6.8 and 6.1.1.4'

loop_
_geom_angle_atom_site_label_1
_geom_angle_atom_site_label_2
_geom_angle_atom_site_label_3
_geom_angle_site_symmetry_1
_geom_angle_site_symmetry_3
_geom_angle
O5 Ag1 O5 3_667 . 132.1(2)
O5 Ag1 O6 3_667 3_667 79.6(2)
O5 Ag1 O6 . 3_667 147.77(18)
O5 Ag1 O6 3_667 . 147.77(18)
O5 Ag1 O6 . . 79.6(2)
O6 Ag1 O6 3_667 . 69.9(4)
O1 Co2 O1 . 7_566 165.3(3)
O1 Co2 O2 . 10_455 100.77(16)
O1 Co2 O2 7_566 10_455 89.30(16)
O1 Co2 O2 . 4_456 89.30(16)
O1 Co2 O2 7_566 4_456 100.77(17)
O2 Co2 O2 10_455 4_456 94.3(3)
O1 Co2 O5 . . 87.21(16)
O1 Co2 O5 7_566 . 82.44(16)
O2 Co2 O5 10_455 . 87.56(18)
O2 Co2 O5 4_456 . 176.30(15)
O1 Co2 O5 . 7_566 82.44(16)
O1 Co2 O5 7_566 7_566 87.21(16)
O2 Co2 O5 10_455 7_566 176.31(15)
O2 Co2 O5 4_456 7_566 87.56(18)
O5 Co2 O5 . 7_566 90.8(3)
O2 P O1 . . 115.7(3)
O2 P O3 . . 106.1(3)
O1 P O3 . . 110.2(3)
O2 P O4 . . 111.0(2)
O1 P O4 . . 106.7(2)
O3 P O4 . . 106.8(2)
O3 B O3 6_456 . 103.8(7)
O3 B O4 6_456 10_455 113.5(2)
O3 B O4 . 10_455 112.5(2)
O3 B O4 6_456 8_556 112.5(2)
O3 B O4 . 8_556 113.5(2)
O4 B O4 10_455 8_556 101.5(7)
P O1 Co2 . . 128.7(3)
P O2 Co2 . 4_566 139.9(3)
B O3 P . . 129.9(4)
B O4 P 8_556 . 130.2(4)
Co2 O5 Ag1 . . 96.38(15)
Co2 O5 H5A . . 109.6
Ag1 O5 H5A . . 101.7
Co2 O5 H5B . . 101.0
Ag1 O5 H5B . . 141.3
H5A O5 H5B . . 104.5
Ag1 O6 Ag1 . 5_677 106.6(5)
Ag1 O6 H6A . . 99.5
Ag1 O6 H6A 5_677 . 20.2

loop_
_geom_bond_atom_site_label_1
_geom_bond_atom_site_label_2
_geom_bond_site_symmetry_2
_geom_bond_distance
Ag1 O5 3_667 2.414(4)
Ag1 O5 . 2.414(4)
Ag1 O6 3_667 2.489(8)
Ag1 O6 . 2.490(8)
Co2 O1 . 2.063(4)
Co2 O1 7_566 2.063(4)
Co2 O2 10_455 2.084(4)
Co2 O2 4_456 2.084(4)
Co2 O5 . 2.188(4)
Co2 O5 7_566 2.188(4)
P O2 . 1.497(4)
P O1 . 1.502(4)
P O3 . 1.547(4)
P O4 . 1.564(4)
B O3 6_456 1.452(7)
B O3 . 1.452(7)
B O4 10_455 1.475(7)
B O4 8_556 1.475(7)
O2 Co2 4_566 2.084(4)
O4 B 8_556 1.475(7)
O5 H5A . 0.8601
O5 H5B . 0.8600
O6 Ag1 5_677 2.490(8)
O6 H6A . 0.8785

loop_
_geom_hbond_atom_site_label_D
_geom_hbond_atom_site_label_H
_geom_hbond_atom_site_label_A
_geom_hbond_site_symmetry_A
_geom_hbond_distance_DH
_geom_hbond_distance_HA
_geom_hbond_distance_DA
_geom_hbond_angle_DHA
O5 H5A O4 12_565 0.86 1.89 2.748(6) 178.1
O5 H5B O2 . 0.86 1.90 2.750(6) 170.6
O6 H6A O5 5_677 0.88 2.44 3.139(11) 136.9
